data_2311159
loop_
_publ_author_name
'Chandra, ?'
'Raghavendra, G. M.'
'Jeyaseelan, S.'
'Mantelingu, K.'
'Mahendra, M.'

_publ_section_title
;
 2-(1,3-Benzodioxol-5-yl)-3-phenyl-quinazolin-4(3H)-one.
;
_journal_coeditor_code FK2072
_journal_issue 'Pt 7'
_journal_name_full 'Acta crystallographica. Section E, Structure reports online'
_journal_page_first o1113
_journal_paper_doi 10.1107/S1600536813016346
_journal_volume 69
_journal_year 2013
_chemical_formula_iupac 'C21 H14 N2 O3'
_chemical_formula_moiety 'C21 H14 N2 O3'
_chemical_formula_sum 'C21 H14 N2 O3'
_chemical_formula_weight 342.34
_chemical_name_systematic
;
2-(1,3-Benzodioxol-5-yl)-3-phenylquinazolin-4(3<i>H</i>)-one
;
_space_group_IT_number 4
_space_group_name_Hall 'P 2yb'
_space_group_name_H-M_alt 'P 1 21 1'
_symmetry_cell_setting monoclinic
_symmetry_space_group_name_Hall 'P 2yb'
_symmetry_space_group_name_H-M 'P 1 21 1'
_atom_sites_solution_hydrogens geom
_atom_sites_solution_primary direct
_atom_sites_solution_secondary difmap
_cell_angle_alpha 90
_cell_angle_beta 95.357(6)
_cell_angle_gamma 90
_cell_formula_units_Z 2
_cell_length_a 8.984(4)
_cell_length_b 6.056(3)
_cell_length_c 15.248(6)
_cell_measurement_reflns_used 3751
_cell_measurement_temperature 273
_cell_measurement_theta_max 28.04
_cell_measurement_theta_min 1.34
_cell_volume 826.0(6)
_computing_cell_refinement 'SAINT (Bruker, 2009)'
_computing_data_collection 'APEX2 (Bruker, 2009)'
_computing_data_reduction 'SAINT (Bruker, 2009)'
_computing_molecular_graphics 'PLATON (Spek, 2009)'
_computing_publication_material 'SHELXL97 (Sheldrick, 2008)'
_computing_structure_refinement 'SHELXL97 (Sheldrick, 2008)'
_computing_structure_solution 'SHELXS97 (Sheldrick, 2008)'
_diffrn_ambient_temperature 273
_diffrn_measured_fraction_theta_full 1.000
_diffrn_measured_fraction_theta_max 0.964
_diffrn_measurement_device_type 'Bruker APEXII CCD area-detector'
_diffrn_measurement_method '\w and \f scans'
_diffrn_radiation_type MoK\a
_diffrn_radiation_wavelength 0.71073
_diffrn_reflns_av_R_equivalents 0.0231
_diffrn_reflns_av_sigmaI/netI 0.0293
_diffrn_reflns_limit_h_max 11
_diffrn_reflns_limit_h_min -11
_diffrn_reflns_limit_k_max 7
_diffrn_reflns_limit_k_min -8
_diffrn_reflns_limit_l_max 19
_diffrn_reflns_limit_l_min -19
_diffrn_reflns_number 9157
_diffrn_reflns_reduction_process
;
;
_diffrn_reflns_theta_full 25.00
_diffrn_reflns_theta_max 28.04
_diffrn_reflns_theta_min 1.34
_exptl_absorpt_coefficient_mu 0.094
_exptl_absorpt_correction_type none
_exptl_crystal_colour yellow
_exptl_crystal_density_diffrn 1.377
_exptl_crystal_density_method 'Not Measured'
_exptl_crystal_description block
_exptl_crystal_F_000 356
_exptl_crystal_size_max 0.30
_exptl_crystal_size_mid 0.25
_exptl_crystal_size_min 0.20
_refine_diff_density_max 0.155
_refine_diff_density_min -0.202
_refine_ls_extinction_method none
_refine_ls_goodness_of_fit_ref 1.042
_refine_ls_hydrogen_treatment constr
_refine_ls_matrix_type full
_refine_ls_number_parameters 235
_refine_ls_number_reflns 3751
_refine_ls_number_restraints 1
_refine_ls_restrained_S_all 1.042
_refine_ls_R_factor_all 0.0497
_refine_ls_R_factor_gt 0.0401
_refine_ls_shift/su_max 0.000
_refine_ls_shift/su_mean 0.000
_refine_ls_structure_factor_coef Fsqd
_refine_ls_weighting_details 'calc w=1/[\s^2^(Fo^2^)+(0.0558P)^2^+0.0215P] where P=(Fo^2^+2Fc^2^)/3'
_refine_ls_weighting_scheme calc
_refine_ls_wR_factor_gt 0.0947
_refine_ls_wR_factor_ref 0.1006
_reflns_number_gt 3163
_reflns_number_total 3751
_reflns_threshold_expression I>2\s(I)
_cod_data_source_file fk2072sup1.cif
_cod_data_source_block I
_cod_original_sg_symbol_H-M 'P 21'
_cod_database_code 2311159

loop_
_symmetry_equiv_pos_site_id
_symmetry_equiv_pos_as_xyz
1 x,y,z
2 -x,1/2+y,-z

loop_
_atom_site_aniso_label
_atom_site_aniso_U_11
_atom_site_aniso_U_22
_atom_site_aniso_U_33
_atom_site_aniso_U_12
_atom_site_aniso_U_13
_atom_site_aniso_U_23
O5 0.0584(7) 0.0551(7) 0.0635(7) 0.0186(6) 0.0045(6) 0.0065(6)
O24 0.0545(7) 0.0728(9) 0.0645(7) 0.0097(7) 0.0101(6) -0.0164(7)
O26 0.0705(9) 0.0601(8) 0.0795(8) 0.0209(7) 0.0228(7) 0.0092(7)
N1 0.0408(7) 0.0766(11) 0.0470(7) 0.0126(8) -0.0016(6) -0.0096(8)
N3 0.0370(6) 0.0445(7) 0.0430(6) 0.0033(6) 0.0025(5) 0.0029(6)
C2 0.0338(7) 0.0526(10) 0.0441(8) 0.0033(7) 0.0035(6) 0.0023(7)
C4 0.0430(8) 0.0414(9) 0.0497(9) 0.0006(7) 0.0105(7) 0.0053(7)
C6 0.0392(8) 0.0560(11) 0.0533(9) -0.0022(8) 0.0125(7) -0.0040(8)
C7 0.0522(10) 0.0674(13) 0.0688(11) -0.0017(9) 0.0163(9) -0.0163(10)
C8 0.0590(12) 0.108(2) 0.0847(14) 0.0021(14) 0.0134(11) -0.0491(15)
C9 0.0626(13) 0.169(3) 0.0792(14) 0.0229(17) -0.0125(11) -0.0633(17)
C10 0.0616(12) 0.142(2) 0.0694(13) 0.0328(15) -0.0145(10) -0.0415(15)
C11 0.0403(8) 0.0769(13) 0.0534(9) 0.0035(9) 0.0033(7) -0.0150(9)
C12 0.0325(7) 0.0455(9) 0.0458(8) 0.0052(7) 0.0040(6) 0.0019(7)
C13 0.0408(8) 0.0539(10) 0.0514(9) 0.0014(8) 0.0039(6) 0.0096(8)
C14 0.0481(9) 0.0804(14) 0.0480(9) 0.0125(10) 0.0005(7) 0.0101(9)
C15 0.0433(9) 0.0767(15) 0.0607(11) 0.0098(9) -0.0041(8) -0.0119(10)
C16 0.0437(9) 0.0525(10) 0.0799(12) -0.0023(9) 0.0036(8) -0.0120(10)
C17 0.0425(8) 0.0440(9) 0.0601(10) 0.0036(7) 0.0026(7) 0.0071(8)
C18 0.0303(7) 0.0518(9) 0.0444(8) 0.0002(7) 0.0013(6) -0.0016(7)
C19 0.0390(8) 0.0597(10) 0.0458(8) 0.0077(8) 0.0001(6) 0.0028(8)
C20 0.0425(8) 0.0740(13) 0.0413(8) 0.0036(9) 0.0035(6) -0.0016(8)
C21 0.0345(7) 0.0593(11) 0.0487(8) -0.0016(7) 0.0031(6) -0.0131(8)
C22 0.0395(8) 0.0478(9) 0.0599(10) 0.0020(8) 0.0064(7) -0.0001(8)
C23 0.0395(8) 0.0580(10) 0.0443(8) 0.0009(8) 0.0063(6) 0.0022(8)
C25 0.0517(10) 0.0643(12) 0.0785(12) 0.0096(9) 0.0130(9) -0.0074(10)

loop_
_atom_site_type_symbol
_atom_site_label
_atom_site_fract_x
_atom_site_fract_y
_atom_site_fract_z
_atom_site_U_iso_or_equiv
_atom_site_thermal_displace_type
_atom_site_calc_flag
_atom_site_refinement_flags
_atom_site_occupancy
O O5 1.05179(14) 0.2056(2) 0.70071(8) 0.0591(4) Uani . . 1.000
O O24 0.44816(14) 1.2103(3) 0.88187(8) 0.0637(4) Uani . . 1.000
O O26 0.47712(16) 1.2832(2) 0.73629(9) 0.0690(5) Uani . . 1.000
N N1 0.69195(15) 0.5808(3) 0.61645(9) 0.0552(5) Uani . . 1.000
N N3 0.88645(14) 0.4809(2) 0.72424(8) 0.0416(4) Uani . . 1.000
C C2 0.76074(16) 0.6048(3) 0.69362(10) 0.0435(5) Uani . . 1.000
C C4 0.93930(17) 0.3085(3) 0.67377(10) 0.0443(5) Uani . . 1.000
C C6 0.85398(17) 0.2701(3) 0.58978(11) 0.0490(5) Uani . . 1.000
C C7 0.8883(2) 0.0937(4) 0.53638(13) 0.0621(7) Uani . . 1.000
C C8 0.8062(2) 0.0598(5) 0.45769(15) 0.0835(9) Uani . . 1.000
C C9 0.6918(3) 0.2064(6) 0.42996(16) 0.1048(12) Uani . . 1.000
C C10 0.6579(3) 0.3796(6) 0.48092(14) 0.0923(9) Uani . . 1.000
C C11 0.73748(19) 0.4136(4) 0.56322(11) 0.0569(6) Uani . . 1.000
C C12 0.98242(16) 0.5453(3) 0.80117(9) 0.0413(5) Uani . . 1.000
C C13 1.00197(18) 0.4050(3) 0.87253(10) 0.0487(5) Uani . . 1.000
C C14 1.09842(19) 0.4651(4) 0.94460(12) 0.0591(6) Uani . . 1.000
C C15 1.1735(2) 0.6638(4) 0.94456(12) 0.0608(7) Uani . . 1.000
C C16 1.15312(19) 0.8023(3) 0.87348(13) 0.0588(6) Uani . . 1.000
C C17 1.05718(18) 0.7432(3) 0.80046(11) 0.0490(5) Uani . . 1.000
C C18 0.69538(15) 0.7673(3) 0.75203(10) 0.0423(5) Uani . . 1.000
C C19 0.67842(17) 0.7258(3) 0.84001(10) 0.0484(5) Uani . . 1.000
C C20 0.59554(18) 0.8651(3) 0.88969(11) 0.0526(6) Uani . . 1.000
C C21 0.53344(17) 1.0466(3) 0.84817(11) 0.0476(5) Uani . . 1.000
C C22 0.55001(18) 1.0905(3) 0.76149(11) 0.0490(5) Uani . . 1.000
C C23 0.62930(17) 0.9549(3) 0.71145(10) 0.0471(5) Uani . . 1.000
C C25 0.3916(2) 1.3373(4) 0.80727(13) 0.0644(7) Uani . . 1.000
H H7 0.96700 -0.00050 0.55440 0.0750 Uiso calc R 1.000
H H8 0.82650 -0.06040 0.42280 0.1000 Uiso calc R 1.000
H H9 0.63780 0.18510 0.37560 0.1260 Uiso calc R 1.000
H H10 0.58160 0.47610 0.46110 0.1110 Uiso calc R 1.000
H H13 0.95090 0.27130 0.87220 0.0580 Uiso calc R 1.000
H H14 1.11260 0.37170 0.99310 0.0710 Uiso calc R 1.000
H H15 1.23820 0.70390 0.99310 0.0730 Uiso calc R 1.000
H H16 1.20370 0.93640 0.87410 0.0710 Uiso calc R 1.000
H H17 1.04380 0.83620 0.75180 0.0590 Uiso calc R 1.000
H H19 0.72360 0.60150 0.86660 0.0580 Uiso calc R 1.000
H H20 0.58330 0.83540 0.94840 0.0630 Uiso calc R 1.000
H H23A 0.28690 1.30300 0.79170 0.0770 Uiso calc R 1.000
H H23B 0.40020 1.49370 0.82050 0.0770 Uiso calc R 1.000
H H26 0.63900 0.98610 0.65250 0.0570 Uiso calc R 1.000

loop_
_atom_type_symbol
_atom_type_description
_atom_type_scat_dispersion_real
_atom_type_scat_dispersion_imag
_atom_type_scat_source
O O 0.0106 0.0060 'International Tables Vol C Tables 4.2.6.8 and 6.1.1.4'
N N 0.0061 0.0033 'International Tables Vol C Tables 4.2.6.8 and 6.1.1.4'
H H 0.0000 0.0000 'International Tables Vol C Tables 4.2.6.8 and 6.1.1.4'
C C 0.0033 0.0016 'International Tables Vol C Tables 4.2.6.8 and 6.1.1.4'

loop_
_geom_angle_atom_site_label_1
_geom_angle_atom_site_label_2
_geom_angle_atom_site_label_3
_geom_angle
_geom_angle_publ_flag
C21 O24 C25 105.01(14) no
C22 O26 C25 105.05(14) no
C2 N1 C11 118.47(15) no
C2 N3 C4 121.26(13) no
C2 N3 C12 121.91(13) no
C4 N3 C12 116.04(12) no
N1 C2 N3 123.30(15) no
N1 C2 C18 116.16(14) no
N3 C2 C18 120.49(13) no
O5 C4 N3 120.30(14) no
O5 C4 C6 124.52(16) no
N3 C4 C6 115.17(14) no
C4 C6 C7 120.76(16) no
C4 C6 C11 118.60(16) no
C7 C6 C11 120.64(16) no
C6 C7 C8 119.9(2) no
C7 C8 C9 119.6(2) no
C8 C9 C10 121.2(2) no
C9 C10 C11 120.3(3) no
N1 C11 C6 122.83(15) no
N1 C11 C10 118.6(2) no
C6 C11 C10 118.4(2) no
N3 C12 C13 119.83(15) no
N3 C12 C17 118.99(14) no
C13 C12 C17 121.15(14) no
C12 C13 C14 119.28(17) no
C13 C14 C15 119.95(18) no
C14 C15 C16 120.36(17) no
C15 C16 C17 120.23(17) no
C12 C17 C16 119.03(16) no
C2 C18 C19 123.05(16) no
C2 C18 C23 116.63(14) no
C19 C18 C23 119.63(15) no
C18 C19 C20 121.88(16) no
C19 C20 C21 116.88(15) no
O24 C21 C20 128.60(15) no
O24 C21 C22 109.49(15) no
C20 C21 C22 121.91(16) no
O26 C22 C21 110.03(15) no
O26 C22 C23 127.86(15) no
C21 C22 C23 122.12(16) no
C18 C23 C22 117.59(14) no
O24 C25 O26 107.75(16) no
C6 C7 H7 120.00 no
C8 C7 H7 120.00 no
C7 C8 H8 120.00 no
C9 C8 H8 120.00 no
C8 C9 H9 119.00 no
C10 C9 H9 119.00 no
C9 C10 H10 120.00 no
C11 C10 H10 120.00 no
C12 C13 H13 120.00 no
C14 C13 H13 120.00 no
C13 C14 H14 120.00 no
C15 C14 H14 120.00 no
C14 C15 H15 120.00 no
C16 C15 H15 120.00 no
C15 C16 H16 120.00 no
C17 C16 H16 120.00 no
C12 C17 H17 120.00 no
C16 C17 H17 120.00 no
C18 C19 H19 119.00 no
C20 C19 H19 119.00 no
C19 C20 H20 122.00 no
C21 C20 H20 122.00 no
C18 C23 H26 121.00 no
C22 C23 H26 121.00 no
O24 C25 H23A 110.00 no
O24 C25 H23B 110.00 no
O26 C25 H23A 110.00 no
O26 C25 H23B 110.00 no
H23A C25 H23B 108.00 no

loop_
_geom_bond_atom_site_label_1
_geom_bond_atom_site_label_2
_geom_bond_distance
_geom_bond_publ_flag
O5 C4 1.225(2) no
O24 C21 1.381(2) no
O24 C25 1.427(3) no
O26 C22 1.375(2) no
O26 C25 1.423(2) no
N1 C2 1.285(2) no
N1 C11 1.383(3) no
N3 C2 1.399(2) no
N3 C4 1.406(2) no
N3 C12 1.443(2) no
C2 C18 1.485(2) no
C4 C6 1.449(2) no
C6 C7 1.395(3) no
C6 C11 1.391(3) no
C7 C8 1.364(3) no
C8 C9 1.394(4) no
C9 C10 1.357(5) no
C10 C11 1.400(3) no
C12 C13 1.379(2) no
C12 C17 1.374(3) no
C13 C14 1.383(3) no
C14 C15 1.380(3) no
C15 C16 1.369(3) no
C16 C17 1.390(3) no
C18 C19 1.387(2) no
C18 C23 1.399(3) no
C19 C20 1.395(2) no
C20 C21 1.362(3) no
C21 C22 1.370(2) no
C22 C23 1.366(2) no
C7 H7 0.9300 no
C8 H8 0.9300 no
C9 H9 0.9300 no
C10 H10 0.9300 no
C13 H13 0.9300 no
C14 H14 0.9300 no
C15 H15 0.9300 no
C16 H16 0.9300 no
C17 H17 0.9300 no
C19 H19 0.9300 no
C20 H20 0.9300 no
C23 H26 0.9300 no
C25 H23A 0.9700 no
C25 H23B 0.9700 no

loop_
_geom_hbond_atom_site_label_D
_geom_hbond_atom_site_label_H
_geom_hbond_atom_site_label_A
_geom_hbond_site_symmetry_A
_geom_hbond_distance_DH
_geom_hbond_distance_HA
_geom_hbond_distance_DA
_geom_hbond_angle_DHA
_geom_hbond_publ_flag
C17 H17 O5 1_565 0.93 2.37 3.185(3) 145.8 yes
C25 H23A O5 1_465 0.97 2.49 3.416(3) 160.0 yes

loop_
_geom_torsion_atom_site_label_1
_geom_torsion_atom_site_label_2
_geom_torsion_atom_site_label_3
_geom_torsion_atom_site_label_4
_geom_torsion
_geom_torsion_publ_flag
C25 O24 C21 C20 -170.35(18) no
C25 O24 C21 C22 9.67(19) no
C21 O24 C25 O26 -15.83(19) no
C25 O26 C22 C21 -10.09(19) no
C25 O26 C22 C23 170.00(18) no
C22 O26 C25 O24 15.97(19) no
C11 N1 C2 N3 4.8(3) no
C11 N1 C2 C18 -172.49(16) no
C2 N1 C11 C6 0.3(3) no
C2 N1 C11 C10 176.7(2) no
C4 N3 C2 N1 -4.8(2) no
C4 N3 C2 C18 172.43(14) no
C12 N3 C2 N1 164.67(16) no
C12 N3 C2 C18 -18.1(2) no
C2 N3 C4 O5 178.13(15) no
C2 N3 C4 C6 -0.4(2) no
C12 N3 C4 O5 8.1(2) no
C12 N3 C4 C6 -170.47(14) no
C2 N3 C12 C13 120.18(17) no
C2 N3 C12 C17 -62.2(2) no
C4 N3 C12 C13 -69.84(18) no
C4 N3 C12 C17 107.81(17) no
N1 C2 C18 C19 135.61(17) no
N1 C2 C18 C23 -34.8(2) no
N3 C2 C18 C19 -41.8(2) no
N3 C2 C18 C23 147.76(15) no
O5 C4 C6 C7 6.2(3) no
O5 C4 C6 C11 -173.46(17) no
N3 C4 C6 C7 -175.32(16) no
N3 C4 C6 C11 5.0(2) no
C4 C6 C7 C8 179.72(19) no
C11 C6 C7 C8 -0.6(3) no
C4 C6 C11 N1 -5.3(3) no
C4 C6 C11 C10 178.3(2) no
C7 C6 C11 N1 175.08(18) no
C7 C6 C11 C10 -1.4(3) no
C6 C7 C8 C9 2.2(3) no
C7 C8 C9 C10 -1.7(4) no
C8 C9 C10 C11 -0.4(4) no
C9 C10 C11 N1 -174.8(2) no
C9 C10 C11 C6 1.9(4) no
N3 C12 C13 C14 177.68(15) no
C17 C12 C13 C14 0.1(3) no
N3 C12 C17 C16 -178.07(15) no
C13 C12 C17 C16 -0.5(2) no
C12 C13 C14 C15 0.1(3) no
C13 C14 C15 C16 0.0(3) no
C14 C15 C16 C17 -0.4(3) no
C15 C16 C17 C12 0.6(3) no
C2 C18 C19 C20 -169.50(15) no
C23 C18 C19 C20 0.7(2) no
C2 C18 C23 C22 170.86(14) no
C19 C18 C23 C22 0.1(2) no
C18 C19 C20 C21 -1.0(2) no
C19 C20 C21 O24 -179.44(16) no
C19 C20 C21 C22 0.5(2) no
O24 C21 C22 O26 0.25(19) no
O24 C21 C22 C23 -179.83(16) no
C20 C21 C22 O26 -179.74(15) no
C20 C21 C22 C23 0.2(3) no
O26 C22 C23 C18 179.41(16) no
C21 C22 C23 C18 -0.5(2) no
